data_9004850
loop_
_publ_author_name
'Locock, A. J.'
'Burns, P. C.'
'Duke, M. J. M.'
'Flynn, T. M.'

_publ_section_title
;
 Monovalent cations in structures of the meta-autunite group
 Sample: LiUP
;
_journal_name_full 'The Canadian Mineralogist'
_journal_page_first 973
_journal_page_last 996
_journal_paper_doi 10.2113/gscanmin.42.4.973
_journal_volume 42
_journal_year 2004
_chemical_formula_structural Li[(UO2)(PO4)](H2O)4
_chemical_formula_sum 'H8 Li O10 P U'
_space_group_IT_number 85
_symmetry_space_group_name_Hall '-P 4a'
_symmetry_space_group_name_H-M 'P 4/n :2'
_cell_angle_alpha 90
_cell_angle_beta 90
_cell_angle_gamma 90
_cell_length_a 6.9555
_cell_length_b 6.9555
_cell_length_c 9.1389
_cell_formula_units_Z 2
_cell_volume 442.131
_database_code_amcsd 0005943
_exptl_crystal_density_diffrn 3.335
_cod_original_sg_symbol_H-M 'P 4/n'
_cod_original_formula_sum 'U P Li O10 H8'
_cod_database_code 9004850
_amcsd_formula_title Li[(UO2)(PO4)](H2O)4

loop_
_space_group_symop_operation_xyz
x,y,z
1/2+y,-x,-z
1/2-y,x,z
1/2+x,1/2+y,-z
1/2-x,1/2-y,z
-y,1/2+x,-z
y,1/2-x,z
-x,-y,-z

loop_
_atom_site_label
_atom_site_fract_x
_atom_site_fract_y
_atom_site_fract_z
_atom_site_U_iso_or_equiv
U 0.25000 0.25000 0.09580 0.01300
P 0.25000 0.75000 0.00000 0.01400
Li 0.25000 0.75000 0.50000 0.03000
O1 0.25000 0.25000 0.28890 0.02400
O2 0.25000 0.25000 -0.09890 0.02400
O3 0.57800 0.29310 0.09970 0.02100
O4 0.18940 -0.03730 0.63090 0.03200
H1 0.15700 -0.08300 0.73100 0.05000
H2 0.10800 0.07600 0.61300 0.05000

loop_
_cod_related_entry_id
_cod_related_entry_database
_cod_related_entry_code
1 AMCSD 0005943
